data_7209622
loop_
_publ_author_name
'Viger-Gravel, Jasmine'
'Leclerc, Sophie'
'Korobkov, Ilia'
'Bryce, David L.'

_publ_section_title
;
 Correlation between 13C chemical shifts and the halogen bonding
 environment in a series of solid para-diiodotetrafluorobenzene complexes
;
_journal_issue 16
_journal_name_full CrystEngComm
_journal_page_first 3168
_journal_paper_doi 10.1039/c3ce26750d
_journal_volume 15
_journal_year 2013
_chemical_formula_sum 'C23 H20 Br F2 I P'
_chemical_formula_weight 572.17
_chemical_name_systematic
;
?
;
_space_group_IT_number 14
_symmetry_cell_setting monoclinic
_symmetry_space_group_name_Hall '-P 2yn'
_symmetry_space_group_name_H-M 'P 1 21/n 1'
_atom_sites_solution_hydrogens geom
_atom_sites_solution_primary direct
_atom_sites_solution_secondary difmap
_audit_creation_method SHELXL-97
_cell_angle_alpha 90.00
_cell_angle_beta 92.3430(10)
_cell_angle_gamma 90.00
_cell_formula_units_Z 4
_cell_length_a 10.8351(3)
_cell_length_b 11.8074(3)
_cell_length_c 17.0179(4)
_cell_measurement_reflns_used 9053
_cell_measurement_temperature 200(2)
_cell_measurement_theta_max 28.32
_cell_measurement_theta_min 2.27
_cell_volume 2175.35(10)
_computing_cell_refinement 'APEX II, Bruker (2009)'
_computing_data_collection 'APEX II, Bruker (2009)'
_computing_data_reduction 'XPREP, Bruker (2009)'
_computing_molecular_graphics 'SHELXTL, Bruker (2004)'
_computing_publication_material 'SHELXTL, Bruker (2004)'
_computing_structure_refinement 'SHELXL-97 (Sheldrick, 2008)'
_computing_structure_solution 'SHELXS-97 (Sheldrick, 2008)'
_diffrn_ambient_temperature 200(2)
_diffrn_measured_fraction_theta_full 0.989
_diffrn_measured_fraction_theta_max 0.989
_diffrn_measurement_device_type 'Bruker APEX-II CCD'
_diffrn_measurement_method '\f and \w scans'
_diffrn_radiation_monochromator graphite
_diffrn_radiation_source 'fine-focus sealed tube'
_diffrn_radiation_type MoK\a
_diffrn_radiation_wavelength 0.71073
_diffrn_reflns_av_R_equivalents 0.0233
_diffrn_reflns_av_sigmaI/netI 0.0153
_diffrn_reflns_limit_h_max 14
_diffrn_reflns_limit_h_min -14
_diffrn_reflns_limit_k_max 15
_diffrn_reflns_limit_k_min -14
_diffrn_reflns_limit_l_max 19
_diffrn_reflns_limit_l_min -22
_diffrn_reflns_number 23686
_diffrn_reflns_theta_full 28.33
_diffrn_reflns_theta_max 28.33
_diffrn_reflns_theta_min 2.10
_exptl_absorpt_coefficient_mu 3.405
_exptl_absorpt_correction_T_max 0.5639
_exptl_absorpt_correction_T_min 0.4183
_exptl_absorpt_correction_type multi-scan
_exptl_absorpt_process_details 'SADABS, Bruker (2003)'
_exptl_crystal_colour colourless
_exptl_crystal_density_diffrn 1.747
_exptl_crystal_density_meas ?
_exptl_crystal_density_method 'not measured'
_exptl_crystal_description block
_exptl_crystal_F_000 1116
_exptl_crystal_size_max 0.31
_exptl_crystal_size_mid 0.19
_exptl_crystal_size_min 0.19
_refine_diff_density_max 0.346
_refine_diff_density_min -0.650
_refine_diff_density_rms 0.056
_refine_ls_extinction_coef 0.0066(2)
_refine_ls_extinction_expression Fc^*^=kFc[1+0.001xFc^2^\l^3^/sin(2\q)]^-1/4^
_refine_ls_extinction_method SHELXL
_refine_ls_goodness_of_fit_ref 1.045
_refine_ls_hydrogen_treatment constr
_refine_ls_matrix_type full
_refine_ls_number_parameters 254
_refine_ls_number_reflns 5372
_refine_ls_number_restraints 0
_refine_ls_restrained_S_all 1.045
_refine_ls_R_factor_all 0.0190
_refine_ls_R_factor_gt 0.0167
_refine_ls_shift/su_max 0.001
_refine_ls_shift/su_mean 0.000
_refine_ls_structure_factor_coef Fsqd
_refine_ls_weighting_details 'calc w=1/[\s^2^(Fo^2^)+(0.0260P)^2^+0.6704P] where P=(Fo^2^+2Fc^2^)/3'
_refine_ls_weighting_scheme calc
_refine_ls_wR_factor_gt 0.0452
_refine_ls_wR_factor_ref 0.0464
_reflns_number_gt 5011
_reflns_number_total 5372
_reflns_threshold_expression >2sigma(I)
_cod_data_source_file c3ce26750d.txt
_cod_data_source_block db093
_cod_depositor_comments
;
The following automatic conversions were performed:

'_symmetry_cell_setting' value 'Monoclinic' changed to 'monoclinic'
according to /home/saulius/struct/CIF-dictionaries/cif_core.dic
dictionary named 'cif_core.dic' version 2.4.2 from 2011-04-26.

Automatic conversion script
Id: cif_fix_values 1891 2012-01-12 08:04:46Z andrius 

The following automatic conversions were performed:

'_exptl_crystal_density_meas' value 'n/a' was changed to '?' - the
value is perceived as not measured.

Automatic conversion script
Id: cif_fix_values 3008 2015-01-20 13:52:24Z robertas 
;
_cod_original_sg_symbol_H-M P2(1)/n
_cod_database_code 7209622

loop_
_symmetry_equiv_pos_as_xyz
'x, y, z'
'-x+1/2, y+1/2, -z+1/2'
'-x, -y, -z'
'x-1/2, -y-1/2, z-1/2'

loop_
_atom_site_label
_atom_site_type_symbol
_atom_site_fract_x
_atom_site_fract_y
_atom_site_fract_z
_atom_site_U_iso_or_equiv
_atom_site_adp_type
_atom_site_occupancy
_atom_site_symmetry_multiplicity
_atom_site_calc_flag
_atom_site_refinement_flags
I1 I 0.133173(8) 0.026643(8) 0.191541(5) 0.02742(4) Uani 1 1 d .
F1 F 0.16345(9) 0.16915(9) 0.03171(6) 0.0399(2) Uani 1 1 d .
F2 F -0.06556(9) -0.14712(9) 0.11296(5) 0.0413(2) Uani 1 1 d .
Br1 Br 0.225234(16) 0.544806(15) 0.143726(9) 0.03616(5) Uani 1 1 d .
P1 P 0.62401(3) 0.10719(3) 0.20642(2) 0.02132(7) Uani 1 1 d .
C1 C 0.05187(13) 0.01186(12) 0.07733(8) 0.0246(3) Uani 1 1 d .
C2 C 0.08266(13) 0.08421(13) 0.01737(8) 0.0265(3) Uani 1 1 d .
C3 C -0.03207(13) -0.07243(13) 0.05761(8) 0.0265(3) Uani 1 1 d .
C4 C 0.49508(13) 0.20070(13) 0.22056(9) 0.0279(3) Uani 1 1 d .
H4A H 0.4384 0.1647 0.2573 0.034 Uiso 1 1 calc R
H4B H 0.5260 0.2718 0.2452 0.034 Uiso 1 1 calc R
C5 C 0.42307(15) 0.22937(14) 0.14395(10) 0.0352(3) Uani 1 1 d .
H5A H 0.3544 0.2801 0.1552 0.053 Uiso 1 1 calc R
H5B H 0.3906 0.1596 0.1198 0.053 Uiso 1 1 calc R
H5C H 0.4781 0.2668 0.1078 0.053 Uiso 1 1 calc R
C6 C 0.73021(12) 0.17368(12) 0.14271(8) 0.0236(3) Uani 1 1 d .
C7 C 0.70739(13) 0.17187(13) 0.06109(8) 0.0282(3) Uani 1 1 d .
H7A H 0.6391 0.1306 0.0391 0.034 Uiso 1 1 calc R
C8 C 0.78436(14) 0.23026(14) 0.01261(9) 0.0317(3) Uani 1 1 d .
H8A H 0.7689 0.2292 -0.0427 0.038 Uiso 1 1 calc R
C9 C 0.88440(14) 0.29051(13) 0.04464(9) 0.0321(3) Uani 1 1 d .
H9A H 0.9373 0.3303 0.0111 0.038 Uiso 1 1 calc R
C10 C 0.90744(14) 0.29283(13) 0.12520(9) 0.0306(3) Uani 1 1 d .
H10A H 0.9761 0.3340 0.1467 0.037 Uiso 1 1 calc R
C11 C 0.83050(13) 0.23517(12) 0.17454(8) 0.0267(3) Uani 1 1 d .
H11A H 0.8459 0.2374 0.2299 0.032 Uiso 1 1 calc R
C12 C 0.70112(13) 0.07595(12) 0.29907(8) 0.0238(3) Uani 1 1 d .
C13 C 0.64377(14) 0.09482(13) 0.36974(8) 0.0282(3) Uani 1 1 d .
H13A H 0.5642 0.1286 0.3699 0.034 Uiso 1 1 calc R
C14 C 0.70439(16) 0.06355(14) 0.43994(9) 0.0338(3) Uani 1 1 d .
H14A H 0.6661 0.0763 0.4884 0.041 Uiso 1 1 calc R
C15 C 0.82012(17) 0.01404(14) 0.43984(10) 0.0351(3) Uani 1 1 d .
H15A H 0.8608 -0.0070 0.4882 0.042 Uiso 1 1 calc R
C16 C 0.87681(15) -0.00497(14) 0.36961(10) 0.0344(3) Uani 1 1 d .
H16A H 0.9566 -0.0384 0.3698 0.041 Uiso 1 1 calc R
C17 C 0.81724(14) 0.02475(12) 0.29900(9) 0.0293(3) Uani 1 1 d .
H17A H 0.8553 0.0103 0.2507 0.035 Uiso 1 1 calc R
C18 C 0.56929(13) -0.02455(11) 0.16531(8) 0.0233(3) Uani 1 1 d .
C19 C 0.63583(14) -0.08540(13) 0.11082(9) 0.0308(3) Uani 1 1 d .
H19A H 0.7089 -0.0543 0.0905 0.037 Uiso 1 1 calc R
C20 C 0.59476(15) -0.19139(14) 0.08650(10) 0.0352(3) Uani 1 1 d .
H20A H 0.6398 -0.2330 0.0495 0.042 Uiso 1 1 calc R
C21 C 0.48877(15) -0.23668(13) 0.11584(10) 0.0340(3) Uani 1 1 d .
H21A H 0.4609 -0.3092 0.0986 0.041 Uiso 1 1 calc R
C22 C 0.42291(14) -0.17721(14) 0.17011(10) 0.0330(3) Uani 1 1 d .
H22A H 0.3501 -0.2090 0.1902 0.040 Uiso 1 1 calc R
C23 C 0.46292(13) -0.07109(13) 0.19529(9) 0.0276(3) Uani 1 1 d .
H23A H 0.4179 -0.0304 0.2328 0.033 Uiso 1 1 calc R

loop_
_atom_site_aniso_label
_atom_site_aniso_U_11
_atom_site_aniso_U_22
_atom_site_aniso_U_33
_atom_site_aniso_U_23
_atom_site_aniso_U_13
_atom_site_aniso_U_12
I1 0.02268(6) 0.03775(7) 0.02175(6) 0.00025(3) -0.00023(3) 0.00213(3)
F1 0.0409(5) 0.0427(5) 0.0356(5) 0.0030(4) -0.0051(4) -0.0185(4)
F2 0.0477(5) 0.0451(6) 0.0307(5) 0.0152(4) -0.0034(4) -0.0154(5)
Br1 0.03865(9) 0.05045(10) 0.01941(8) 0.00245(6) 0.00135(6) -0.00401(7)
P1 0.02212(16) 0.02172(17) 0.02007(15) -0.00067(12) 0.00043(12) 0.00058(12)
C1 0.0210(6) 0.0323(7) 0.0204(6) 0.0001(5) -0.0007(5) 0.0043(5)
C2 0.0228(6) 0.0287(7) 0.0279(7) 0.0012(5) 0.0005(5) -0.0025(5)
C3 0.0260(7) 0.0297(7) 0.0238(6) 0.0061(5) 0.0022(5) 0.0000(5)
C4 0.0287(7) 0.0251(7) 0.0300(7) -0.0024(6) 0.0019(5) 0.0054(5)
C5 0.0308(7) 0.0331(8) 0.0412(9) 0.0034(7) -0.0051(6) 0.0048(6)
C6 0.0250(6) 0.0234(6) 0.0225(6) 0.0013(5) 0.0011(5) 0.0014(5)
C7 0.0295(7) 0.0305(7) 0.0243(6) 0.0014(6) -0.0023(5) -0.0004(6)
C8 0.0363(8) 0.0367(8) 0.0220(6) 0.0041(6) 0.0017(6) 0.0030(6)
C9 0.0324(7) 0.0310(8) 0.0333(8) 0.0077(6) 0.0079(6) 0.0005(6)
C10 0.0282(7) 0.0288(7) 0.0347(8) 0.0013(6) 0.0007(6) -0.0030(6)
C11 0.0289(7) 0.0270(7) 0.0241(6) -0.0010(5) -0.0016(5) -0.0008(5)
C12 0.0267(6) 0.0220(6) 0.0226(6) 0.0016(5) -0.0008(5) -0.0014(5)
C13 0.0307(7) 0.0283(7) 0.0257(7) 0.0004(5) 0.0022(5) -0.0009(6)
C14 0.0442(9) 0.0339(8) 0.0232(7) 0.0021(6) 0.0023(6) -0.0042(7)
C15 0.0434(9) 0.0317(8) 0.0295(7) 0.0076(6) -0.0093(7) -0.0065(7)
C16 0.0323(8) 0.0310(8) 0.0394(9) 0.0069(7) -0.0056(7) 0.0020(6)
C17 0.0291(7) 0.0296(8) 0.0291(7) 0.0024(6) 0.0025(6) 0.0023(6)
C18 0.0239(6) 0.0226(7) 0.0233(6) -0.0014(5) -0.0014(5) 0.0014(5)
C19 0.0302(7) 0.0285(7) 0.0339(7) -0.0031(6) 0.0062(6) 0.0019(6)
C20 0.0410(9) 0.0285(7) 0.0362(8) -0.0071(6) 0.0028(6) 0.0060(6)
C21 0.0367(8) 0.0242(7) 0.0400(8) -0.0037(6) -0.0105(6) 0.0010(6)
C22 0.0268(7) 0.0316(8) 0.0402(8) 0.0018(6) -0.0035(6) -0.0038(6)
C23 0.0244(7) 0.0301(7) 0.0284(7) -0.0012(6) 0.0014(5) 0.0007(5)

loop_
_atom_type_symbol
_atom_type_description
_atom_type_scat_dispersion_real
_atom_type_scat_dispersion_imag
_atom_type_scat_source
C C 0.0033 0.0016 'International Tables Vol C Tables 4.2.6.8 and 6.1.1.4'
H H 0.0000 0.0000 'International Tables Vol C Tables 4.2.6.8 and 6.1.1.4'
P P 0.1023 0.0942 'International Tables Vol C Tables 4.2.6.8 and 6.1.1.4'
F F 0.0171 0.0103 'International Tables Vol C Tables 4.2.6.8 and 6.1.1.4'
Br Br -0.2901 2.4595 'International Tables Vol C Tables 4.2.6.8 and 6.1.1.4'
I I -0.4742 1.8119 'International Tables Vol C Tables 4.2.6.8 and 6.1.1.4'

loop_
_geom_angle_atom_site_label_1
_geom_angle_atom_site_label_2
_geom_angle_atom_site_label_3
_geom_angle
_geom_angle_site_symmetry_1
_geom_angle_site_symmetry_3
C12 P1 C6 109.53(6) . .
C12 P1 C18 107.39(6) . .
C6 P1 C18 110.68(7) . .
C12 P1 C4 110.13(7) . .
C6 P1 C4 109.40(7) . .
C18 P1 C4 109.68(7) . .
C2 C1 C3 116.28(13) . .
C2 C1 I1 121.67(10) . .
C3 C1 I1 122.02(10) . .
F1 C2 C1 120.08(13) . .
F1 C2 C3 118.35(13) . 3
C1 C2 C3 121.56(13) . 3
F2 C3 C2 118.21(13) . 3
F2 C3 C1 119.62(12) . .
C2 C3 C1 122.16(13) 3 .
C5 C4 P1 113.10(11) . .
C7 C6 C11 119.68(13) . .
C7 C6 P1 120.07(11) . .
C11 C6 P1 120.06(10) . .
C8 C7 C6 119.88(13) . .
C7 C8 C9 120.11(13) . .
C10 C9 C8 120.35(14) . .
C9 C10 C11 120.12(14) . .
C10 C11 C6 119.85(13) . .
C17 C12 C13 120.23(13) . .
C17 C12 P1 118.44(11) . .
C13 C12 P1 121.19(11) . .
C14 C13 C12 119.18(14) . .
C15 C14 C13 120.52(15) . .
C16 C15 C14 120.24(15) . .
C17 C16 C15 120.02(15) . .
C16 C17 C12 119.79(15) . .
C23 C18 C19 119.86(13) . .
C23 C18 P1 117.64(11) . .
C19 C18 P1 122.21(11) . .
C20 C19 C18 119.66(14) . .
C21 C20 C19 120.27(15) . .
C20 C21 C22 120.37(15) . .
C21 C22 C23 120.12(14) . .
C18 C23 C22 119.73(14) . .

loop_
_geom_bond_atom_site_label_1
_geom_bond_atom_site_label_2
_geom_bond_distance
_geom_bond_site_symmetry_2
I1 C1 2.1081(14) .
F1 C2 1.3469(17) .
F2 C3 1.3508(16) .
P1 C12 1.7923(14) .
P1 C6 1.7938(14) .
P1 C18 1.7964(14) .
P1 C4 1.8044(14) .
C1 C2 1.382(2) .
C1 C3 1.380(2) .
C2 C3 1.375(2) 3
C3 C2 1.375(2) 3
C4 C5 1.530(2) .
C6 C7 1.4009(18) .
C6 C11 1.3977(19) .
C7 C8 1.381(2) .
C8 C9 1.389(2) .
C9 C10 1.384(2) .
C10 C11 1.386(2) .
C12 C17 1.396(2) .
C12 C13 1.394(2) .
C13 C14 1.390(2) .
C14 C15 1.384(3) .
C15 C16 1.384(3) .
C16 C17 1.386(2) .
C18 C23 1.392(2) .
C18 C19 1.396(2) .
C19 C20 1.386(2) .
C20 C21 1.379(2) .
C21 C22 1.382(2) .
C22 C23 1.388(2) .

loop_
_geom_torsion_atom_site_label_1
_geom_torsion_atom_site_label_2
_geom_torsion_atom_site_label_3
_geom_torsion_atom_site_label_4
_geom_torsion
_geom_torsion_site_symmetry_4
C3 C1 C2 F1 179.67(13) .
I1 C1 C2 F1 -2.21(19) .
C3 C1 C2 C3 0.0(2) 3
I1 C1 C2 C3 178.16(11) 3
C2 C1 C3 F2 179.28(13) .
I1 C1 C3 F2 1.16(19) .
C2 C1 C3 C2 0.0(2) 3
I1 C1 C3 C2 -178.15(11) 3
C12 P1 C4 C5 -178.89(11) .
C6 P1 C4 C5 60.68(13) .
C18 P1 C4 C5 -60.90(13) .
C12 P1 C6 C7 158.44(12) .
C18 P1 C6 C7 40.21(14) .
C4 P1 C6 C7 -80.76(13) .
C12 P1 C6 C11 -26.73(13) .
C18 P1 C6 C11 -144.95(11) .
C4 P1 C6 C11 94.07(12) .
C11 C6 C7 C8 0.3(2) .
P1 C6 C7 C8 175.20(12) .
C6 C7 C8 C9 0.1(2) .
C7 C8 C9 C10 -0.2(2) .
C8 C9 C10 C11 -0.2(2) .
C9 C10 C11 C6 0.6(2) .
C7 C6 C11 C10 -0.7(2) .
P1 C6 C11 C10 -175.59(11) .
C6 P1 C12 C17 -46.48(13) .
C18 P1 C12 C17 73.77(13) .
C4 P1 C12 C17 -166.84(11) .
C6 P1 C12 C13 137.87(12) .
C18 P1 C12 C13 -101.88(13) .
C4 P1 C12 C13 17.51(14) .
C17 C12 C13 C14 0.9(2) .
P1 C12 C13 C14 176.49(12) .
C12 C13 C14 C15 -0.2(2) .
C13 C14 C15 C16 0.0(2) .
C14 C15 C16 C17 -0.5(2) .
C15 C16 C17 C12 1.3(2) .
C13 C12 C17 C16 -1.5(2) .
P1 C12 C17 C16 -177.18(12) .
C12 P1 C18 C23 77.76(12) .
C6 P1 C18 C23 -162.72(11) .
C4 P1 C18 C23 -41.91(13) .
C12 P1 C18 C19 -95.98(13) .
C6 P1 C18 C19 23.54(14) .
C4 P1 C18 C19 144.34(12) .
C23 C18 C19 C20 0.5(2) .
P1 C18 C19 C20 174.16(12) .
C18 C19 C20 C21 0.0(2) .
C19 C20 C21 C22 -0.4(2) .
C20 C21 C22 C23 0.2(2) .
C19 C18 C23 C22 -0.7(2) .
P1 C18 C23 C22 -174.63(11) .
C21 C22 C23 C18 0.4(2) .
